data_7017305
loop_
_publ_author_name
'Chen, Ming-Tsz'
'Chen, Chi-Tien'

_publ_section_title
;
 Structural and catalytic studies of zinc complexes containing
 amido-oxazolinate ligands.
;
_journal_issue 48
_journal_name_full 'Dalton transactions (Cambridge, England : 2003)'
_journal_page_first 12886
_journal_page_last 12894
_journal_paper_doi 10.1039/c1dt10974j
_journal_volume 40
_journal_year 2011
_chemical_formula_sum 'C30 H44 N6 O2 Zn'
_chemical_formula_weight 586.08
_chemical_name_systematic
;
?
;
_space_group_IT_number 14
_symmetry_cell_setting monoclinic
_symmetry_space_group_name_Hall '-P 2ybc'
_symmetry_space_group_name_H-M 'P 1 21/c 1'
_atom_sites_solution_hydrogens geom
_atom_sites_solution_primary direct
_atom_sites_solution_secondary difmap
_audit_creation_method SHELXL-97
_cell_angle_alpha 90.00
_cell_angle_beta 94.650(2)
_cell_angle_gamma 90.00
_cell_formula_units_Z 4
_cell_length_a 11.1690(11)
_cell_length_b 8.6171(8)
_cell_length_c 32.893(3)
_cell_measurement_reflns_used 7389
_cell_measurement_temperature 297(2)
_cell_measurement_theta_max 25.9335
_cell_measurement_theta_min 2.485
_cell_volume 3155.3(5)
_computing_cell_refinement 'Bruker SMART'
_computing_data_collection 'Bruker SMART'
_computing_data_reduction 'Bruker SHELXTL'
_computing_molecular_graphics 'Bruker SHELXTL'
_computing_publication_material 'Bruker SHELXTL'
_computing_structure_refinement 'SHELXL-97 (Sheldrick, 1997)'
_computing_structure_solution 'SHELXS-97 (Sheldrick, 1990)'
_diffrn_ambient_temperature 297(2)
_diffrn_measured_fraction_theta_full 0.992
_diffrn_measured_fraction_theta_max 0.992
_diffrn_measurement_device_type 'CCD area detector'
_diffrn_measurement_method 'phi and omega scans'
_diffrn_radiation_monochromator graphite
_diffrn_radiation_source 'fine-focus sealed tube'
_diffrn_radiation_type MoK\a
_diffrn_radiation_wavelength 0.71073
_diffrn_reflns_av_R_equivalents 0.0406
_diffrn_reflns_av_sigmaI/netI 0.0364
_diffrn_reflns_limit_h_max 13
_diffrn_reflns_limit_h_min -12
_diffrn_reflns_limit_k_max 10
_diffrn_reflns_limit_k_min -9
_diffrn_reflns_limit_l_max 37
_diffrn_reflns_limit_l_min -40
_diffrn_reflns_number 17161
_diffrn_reflns_theta_full 26.03
_diffrn_reflns_theta_max 26.03
_diffrn_reflns_theta_min 2.13
_exptl_absorpt_coefficient_mu 0.813
_exptl_absorpt_correction_T_max 0.9682
_exptl_absorpt_correction_T_min 0.7866
_exptl_absorpt_correction_type empirical
_exptl_absorpt_process_details empirical
_exptl_crystal_colour yellow
_exptl_crystal_density_diffrn 1.234
_exptl_crystal_density_method 'not measured'
_exptl_crystal_description parallelplpiped
_exptl_crystal_F_000 1248
_exptl_crystal_size_max 0.31
_exptl_crystal_size_mid 0.17
_exptl_crystal_size_min 0.04
_refine_diff_density_max 0.425
_refine_diff_density_min -0.440
_refine_diff_density_rms 0.050
_refine_ls_extinction_method none
_refine_ls_goodness_of_fit_ref 1.005
_refine_ls_hydrogen_treatment constr
_refine_ls_matrix_type full
_refine_ls_number_parameters 352
_refine_ls_number_reflns 6184
_refine_ls_number_restraints 0
_refine_ls_restrained_S_all 1.005
_refine_ls_R_factor_all 0.0507
_refine_ls_R_factor_gt 0.0380
_refine_ls_shift/su_max 0.002
_refine_ls_shift/su_mean 0.000
_refine_ls_structure_factor_coef Fsqd
_refine_ls_weighting_details 'calc w=1/[\s^2^(Fo^2^)+(0.0700P)^2^+0.0000P] where P=(Fo^2^+2Fc^2^)/3'
_refine_ls_weighting_scheme calc
_refine_ls_wR_factor_gt 0.1037
_refine_ls_wR_factor_ref 0.1104
_reflns_number_gt 4904
_reflns_number_total 6184
_reflns_threshold_expression >2sigma(I)
_cod_data_source_file c1dt10974j.txt
_cod_data_source_block compound3
_cod_depositor_comments
;
The following automatic conversions were performed:

'_symmetry_cell_setting' value 'Monoclinic' changed to 'monoclinic'
according to /home/saulius/struct/CIF-dictionaries/cif_core.dic
dictionary named 'cif_core.dic' version 2.4.1 from 2010-06-29.

Automatic conversion script
Id: cif_fix_values 1715 2011-07-08 13:25:40Z adriana 
;
_cod_original_sg_symbol_H-M P2(1)/c
_cod_database_code 7017305

loop_
_symmetry_equiv_pos_as_xyz
'x, y, z'
'-x, y+1/2, -z+1/2'
'-x, -y, -z'
'x, -y-1/2, z-1/2'

loop_
_atom_site_label
_atom_site_type_symbol
_atom_site_fract_x
_atom_site_fract_y
_atom_site_fract_z
_atom_site_U_iso_or_equiv
_atom_site_adp_type
_atom_site_occupancy
_atom_site_symmetry_multiplicity
_atom_site_calc_flag
_atom_site_refinement_flags
Zn Zn 0.74037(2) 0.02299(3) 0.387685(7) 0.03696(10) Uani 1 1 d .
O1 O 0.91850(17) 0.2353(3) 0.48782(5) 0.0778(7) Uani 1 1 d .
O2 O 0.64116(14) -0.4367(2) 0.39683(6) 0.0577(5) Uani 1 1 d .
N1 N 0.79266(15) 0.1151(2) 0.44230(5) 0.0417(4) Uani 1 1 d .
N2 N 0.86984(16) 0.1174(2) 0.36012(5) 0.0420(4) Uani 1 1 d .
N3 N 0.8048(2) 0.1995(3) 0.24789(7) 0.0704(7) Uani 1 1 d .
N4 N 0.73286(15) -0.2101(2) 0.38923(6) 0.0405(4) Uani 1 1 d .
N5 N 0.56958(16) 0.0467(2) 0.37152(6) 0.0405(4) Uani 1 1 d .
N6 N 0.3993(2) 0.3245(3) 0.30106(7) 0.0614(6) Uani 1 1 d .
C1 C 0.96854(18) 0.1884(3) 0.37816(7) 0.0386(5) Uani 1 1 d .
C2 C 1.0671(2) 0.2384(3) 0.35598(8) 0.0523(6) Uani 1 1 d .
H2A H 1.0627 0.2214 0.3280 0.063 Uiso 1 1 calc R
C3 C 1.1661(2) 0.3090(3) 0.37379(10) 0.0605(8) Uani 1 1 d .
H3A H 1.2268 0.3394 0.3577 0.073 Uiso 1 1 calc R
C4 C 1.1792(2) 0.3368(3) 0.41504(10) 0.0645(8) Uani 1 1 d .
H4A H 1.2485 0.3836 0.4270 0.077 Uiso 1 1 calc R
C5 C 1.0887(2) 0.2945(3) 0.43813(9) 0.0528(6) Uani 1 1 d .
H5A H 1.0965 0.3149 0.4660 0.063 Uiso 1 1 calc R
C6 C 0.98296(18) 0.2202(3) 0.42103(7) 0.0415(5) Uani 1 1 d .
C7 C 0.8652(2) 0.0902(3) 0.31605(7) 0.0531(6) Uani 1 1 d .
H7A H 0.8076 0.0084 0.3090 0.064 Uiso 1 1 calc R
H7B H 0.9433 0.0544 0.3091 0.064 Uiso 1 1 calc R
C8 C 0.8304(2) 0.2335(3) 0.29060(7) 0.0548(6) Uani 1 1 d .
H8A H 0.7601 0.2807 0.3009 0.066 Uiso 1 1 calc R
H8B H 0.8954 0.3082 0.2937 0.066 Uiso 1 1 calc R
C9 C 0.7516(4) 0.3306(5) 0.22630(10) 0.1030(13) Uani 1 1 d .
H9A H 0.7353 0.3046 0.1980 0.155 Uiso 1 1 calc R
H9B H 0.8060 0.4170 0.2288 0.155 Uiso 1 1 calc R
H9C H 0.6780 0.3579 0.2377 0.155 Uiso 1 1 calc R
C10 C 0.9079(4) 0.1511(6) 0.22868(12) 0.1283(18) Uani 1 1 d .
H10A H 0.9434 0.0630 0.2429 0.193 Uiso 1 1 calc R
H10B H 0.9651 0.2344 0.2293 0.193 Uiso 1 1 calc R
H10C H 0.8849 0.1233 0.2009 0.193 Uiso 1 1 calc R
C11 C 0.89380(19) 0.1849(3) 0.44899(7) 0.0433(5) Uani 1 1 d .
C12 C 0.8264(3) 0.1720(6) 0.51163(9) 0.1087(16) Uani 1 1 d .
H12A H 0.7964 0.2506 0.5293 0.130 Uiso 1 1 calc R
H12B H 0.8576 0.0857 0.5282 0.130 Uiso 1 1 calc R
C13 C 0.7280(2) 0.1180(4) 0.48022(7) 0.0557(7) Uani 1 1 d .
C14 C 0.6237(3) 0.2278(5) 0.47430(11) 0.0882(11) Uani 1 1 d .
H14A H 0.6525 0.3294 0.4681 0.132 Uiso 1 1 calc R
H14B H 0.5827 0.2320 0.4988 0.132 Uiso 1 1 calc R
H14C H 0.5694 0.1921 0.4522 0.132 Uiso 1 1 calc R
C15 C 0.6834(3) -0.0439(5) 0.49019(10) 0.0864(11) Uani 1 1 d .
H15A H 0.6221 -0.0753 0.4697 0.130 Uiso 1 1 calc R
H15B H 0.6509 -0.0423 0.5163 0.130 Uiso 1 1 calc R
H15C H 0.7491 -0.1159 0.4908 0.130 Uiso 1 1 calc R
C16 C 0.48536(18) -0.0583(3) 0.37960(6) 0.0365(5) Uani 1 1 d .
C17 C 0.3598(2) -0.0177(3) 0.37853(7) 0.0468(6) Uani 1 1 d .
H17A H 0.3373 0.0840 0.3723 0.056 Uiso 1 1 calc R
C18 C 0.2738(2) -0.1207(3) 0.38618(7) 0.0534(6) Uani 1 1 d .
H18A H 0.1944 -0.0876 0.3853 0.064 Uiso 1 1 calc R
C19 C 0.3001(2) -0.2740(3) 0.39534(8) 0.0549(6) Uani 1 1 d .
H19A H 0.2395 -0.3444 0.4000 0.066 Uiso 1 1 calc R
C20 C 0.4184(2) -0.3197(3) 0.39738(8) 0.0500(6) Uani 1 1 d .
H20A H 0.4372 -0.4224 0.4038 0.060 Uiso 1 1 calc R
C21 C 0.51164(18) -0.2172(3) 0.39007(6) 0.0381(5) Uani 1 1 d .
C22 C 0.5289(2) 0.1989(3) 0.35622(8) 0.0472(6) Uani 1 1 d .
H22A H 0.5964 0.2701 0.3580 0.057 Uiso 1 1 calc R
H22B H 0.4693 0.2390 0.3733 0.057 Uiso 1 1 calc R
C23 C 0.4750(2) 0.1917(3) 0.31226(8) 0.0509(6) Uani 1 1 d .
H23A H 0.5394 0.1866 0.2942 0.061 Uiso 1 1 calc R
H23B H 0.4277 0.0976 0.3084 0.061 Uiso 1 1 calc R
C24 C 0.4660(4) 0.4665(4) 0.29999(11) 0.0854(11) Uani 1 1 d .
H24A H 0.5092 0.4835 0.3260 0.128 Uiso 1 1 calc R
H24B H 0.4117 0.5512 0.2939 0.128 Uiso 1 1 calc R
H24C H 0.5217 0.4597 0.2793 0.128 Uiso 1 1 calc R
C25 C 0.3335(4) 0.2978(5) 0.26114(13) 0.1200(16) Uani 1 1 d .
H25A H 0.2840 0.3863 0.2539 0.180 Uiso 1 1 calc R
H25B H 0.2838 0.2074 0.2625 0.180 Uiso 1 1 calc R
H25C H 0.3897 0.2824 0.2409 0.180 Uiso 1 1 calc R
C26 C 0.63220(19) -0.2802(3) 0.39185(7) 0.0395(5) Uani 1 1 d .
C27 C 0.7679(3) -0.4729(4) 0.40116(14) 0.0816(10) Uani 1 1 d .
H27A H 0.7860 -0.5569 0.3830 0.098 Uiso 1 1 calc R
H27B H 0.7925 -0.5032 0.4290 0.098 Uiso 1 1 calc R
C28 C 0.8309(2) -0.3265(3) 0.39007(8) 0.0492(6) Uani 1 1 d .
C29 C 0.9321(3) -0.2811(5) 0.42007(15) 0.1109(16) Uani 1 1 d .
H29A H 0.9036 -0.2729 0.4467 0.166 Uiso 1 1 calc R
H29B H 0.9640 -0.1829 0.4124 0.166 Uiso 1 1 calc R
H29C H 0.9941 -0.3585 0.4204 0.166 Uiso 1 1 calc R
C30 C 0.8735(4) -0.3401(5) 0.34784(13) 0.1252(17) Uani 1 1 d .
H30A H 0.8075 -0.3698 0.3289 0.188 Uiso 1 1 calc R
H30B H 0.9355 -0.4174 0.3479 0.188 Uiso 1 1 calc R
H30C H 0.9048 -0.2420 0.3398 0.188 Uiso 1 1 calc R

loop_
_atom_site_aniso_label
_atom_site_aniso_U_11
_atom_site_aniso_U_22
_atom_site_aniso_U_33
_atom_site_aniso_U_23
_atom_site_aniso_U_13
_atom_site_aniso_U_12
Zn 0.03774(15) 0.03375(16) 0.03899(15) 0.00261(10) 0.00065(10) -0.00611(10)
O1 0.0660(11) 0.1244(19) 0.0427(10) -0.0169(11) 0.0031(8) -0.0399(12)
O2 0.0455(9) 0.0309(9) 0.0965(14) 0.0120(9) 0.0053(9) -0.0014(7)
N1 0.0377(9) 0.0512(12) 0.0362(9) 0.0018(8) 0.0037(7) -0.0097(8)
N2 0.0474(10) 0.0397(11) 0.0397(10) 0.0023(8) 0.0092(8) -0.0077(8)
N3 0.0978(18) 0.0750(18) 0.0395(12) 0.0024(11) 0.0124(12) -0.0046(15)
N4 0.0366(9) 0.0343(10) 0.0502(11) 0.0018(8) 0.0019(8) 0.0008(8)
N5 0.0407(9) 0.0314(10) 0.0483(10) 0.0051(8) -0.0034(8) -0.0004(8)
N6 0.0680(14) 0.0566(14) 0.0576(13) 0.0146(11) -0.0069(11) 0.0123(12)
C1 0.0372(11) 0.0315(11) 0.0477(12) 0.0087(9) 0.0079(9) 0.0047(9)
C2 0.0463(13) 0.0500(15) 0.0626(16) 0.0112(12) 0.0160(11) 0.0074(11)
C3 0.0342(12) 0.0566(17) 0.092(2) 0.0270(15) 0.0153(13) 0.0014(11)
C4 0.0372(13) 0.0571(17) 0.098(2) 0.0211(16) -0.0054(13) -0.0097(12)
C5 0.0433(12) 0.0480(15) 0.0651(16) 0.0091(12) -0.0067(11) -0.0070(11)
C6 0.0351(11) 0.0380(13) 0.0509(13) 0.0071(10) 0.0004(9) -0.0030(9)
C7 0.0698(16) 0.0464(14) 0.0445(13) -0.0021(11) 0.0130(12) -0.0084(13)
C8 0.0695(16) 0.0559(16) 0.0404(13) 0.0017(11) 0.0128(11) -0.0049(13)
C9 0.143(3) 0.107(3) 0.0578(19) 0.025(2) 0.002(2) 0.009(3)
C10 0.155(4) 0.168(5) 0.069(2) 0.004(3) 0.056(3) 0.037(4)
C11 0.0439(12) 0.0482(14) 0.0371(11) 0.0005(10) -0.0011(9) -0.0053(10)
C12 0.084(2) 0.200(5) 0.0436(16) -0.024(2) 0.0131(15) -0.059(3)
C13 0.0517(14) 0.078(2) 0.0376(12) -0.0023(12) 0.0079(10) -0.0162(14)
C14 0.086(2) 0.103(3) 0.082(2) -0.004(2) 0.0425(18) 0.006(2)
C15 0.097(2) 0.101(3) 0.0633(19) 0.0227(18) 0.0220(18) -0.021(2)
C16 0.0384(11) 0.0364(12) 0.0340(10) -0.0010(9) -0.0021(9) -0.0018(9)
C17 0.0436(12) 0.0456(14) 0.0512(13) 0.0014(11) 0.0027(10) 0.0049(10)
C18 0.0384(12) 0.0667(18) 0.0559(15) -0.0013(13) 0.0089(11) 0.0017(12)
C19 0.0448(13) 0.0569(17) 0.0648(16) 0.0018(13) 0.0147(11) -0.0120(12)
C20 0.0530(13) 0.0404(13) 0.0581(15) 0.0008(11) 0.0129(11) -0.0053(11)
C21 0.0382(11) 0.0354(12) 0.0406(11) -0.0009(9) 0.0026(9) -0.0032(9)
C22 0.0492(12) 0.0353(13) 0.0554(14) 0.0052(10) -0.0062(11) 0.0001(10)
C23 0.0570(14) 0.0425(14) 0.0518(14) 0.0092(11) -0.0050(11) 0.0008(11)
C24 0.122(3) 0.0495(18) 0.085(2) 0.0162(16) 0.005(2) 0.0130(19)
C25 0.151(4) 0.091(3) 0.105(3) 0.019(2) -0.066(3) 0.021(3)
C26 0.0436(12) 0.0297(11) 0.0446(12) 0.0021(9) 0.0001(9) -0.0027(9)
C27 0.0528(16) 0.0469(17) 0.146(3) 0.0211(19) 0.0118(18) 0.0084(13)
C28 0.0413(12) 0.0376(13) 0.0683(16) 0.0057(12) 0.0025(11) 0.0052(10)
C29 0.075(2) 0.086(3) 0.162(4) -0.017(3) -0.050(2) 0.023(2)
C30 0.168(4) 0.098(3) 0.122(3) 0.028(3) 0.084(3) 0.068(3)

loop_
_atom_type_symbol
_atom_type_description
_atom_type_scat_dispersion_real
_atom_type_scat_dispersion_imag
_atom_type_scat_source
C C 0.0033 0.0016 'International Tables Vol C Tables 4.2.6.8 and 6.1.1.4'
H H 0.0000 0.0000 'International Tables Vol C Tables 4.2.6.8 and 6.1.1.4'
N N 0.0061 0.0033 'International Tables Vol C Tables 4.2.6.8 and 6.1.1.4'
O O 0.0106 0.0060 'International Tables Vol C Tables 4.2.6.8 and 6.1.1.4'
Zn Zn 0.2839 1.4301 'International Tables Vol C Tables 4.2.6.8 and 6.1.1.4'

loop_
_geom_angle_atom_site_label_1
_geom_angle_atom_site_label_2
_geom_angle_atom_site_label_3
_geom_angle
N2 Zn N5 125.24(8)
N2 Zn N1 94.50(7)
N5 Zn N1 114.21(8)
N2 Zn N4 117.60(8)
N5 Zn N4 93.99(7)
N1 Zn N4 112.46(8)
C11 O1 C12 106.8(2)
C26 O2 C27 106.71(19)
C11 N1 C13 109.14(18)
C11 N1 Zn 121.82(15)
C13 N1 Zn 129.04(14)
C1 N2 C7 117.89(18)
C1 N2 Zn 126.43(15)
C7 N2 Zn 115.22(15)
C10 N3 C9 109.2(3)
C10 N3 C8 112.9(3)
C9 N3 C8 111.3(3)
C26 N4 C28 109.22(18)
C26 N4 Zn 120.64(15)
C28 N4 Zn 130.06(14)
C16 N5 C22 117.86(18)
C16 N5 Zn 124.03(14)
C22 N5 Zn 117.20(14)
C24 N6 C23 112.7(2)
C24 N6 C25 109.5(3)
C23 N6 C25 110.0(3)
N2 C1 C6 122.68(19)
N2 C1 C2 122.9(2)
C6 C1 C2 114.4(2)
C3 C2 C1 123.3(3)
C3 C2 H2A 118.4
C1 C2 H2A 118.4
C2 C3 C4 121.6(2)
C2 C3 H3A 119.2
C4 C3 H3A 119.2
C5 C4 C3 118.6(2)
C5 C4 H4A 120.7
C3 C4 H4A 120.7
C4 C5 C6 122.1(3)
C4 C5 H5A 119.0
C6 C5 H5A 119.0
C5 C6 C1 120.0(2)
C5 C6 C11 116.0(2)
C1 C6 C11 123.98(19)
N2 C7 C8 113.7(2)
N2 C7 H7A 108.8
C8 C7 H7A 108.8
N2 C7 H7B 108.8
C8 C7 H7B 108.8
H7A C7 H7B 107.7
N3 C8 C7 113.1(2)
N3 C8 H8A 109.0
C7 C8 H8A 109.0
N3 C8 H8B 109.0
C7 C8 H8B 109.0
H8A C8 H8B 107.8
N3 C9 H9A 109.5
N3 C9 H9B 109.5
H9A C9 H9B 109.5
N3 C9 H9C 109.5
H9A C9 H9C 109.5
H9B C9 H9C 109.5
N3 C10 H10A 109.5
N3 C10 H10B 109.5
H10A C10 H10B 109.5
N3 C10 H10C 109.5
H10A C10 H10C 109.5
H10B C10 H10C 109.5
N1 C11 O1 114.9(2)
N1 C11 C6 129.3(2)
O1 C11 C6 115.77(19)
O1 C12 C13 104.7(2)
O1 C12 H12A 110.8
C13 C12 H12A 110.8
O1 C12 H12B 110.8
C13 C12 H12B 110.8
H12A C12 H12B 108.9
N1 C13 C14 109.0(2)
N1 C13 C12 101.6(2)
C14 C13 C12 114.0(3)
N1 C13 C15 110.7(2)
C14 C13 C15 109.9(3)
C12 C13 C15 111.4(3)
C13 C14 H14A 109.5
C13 C14 H14B 109.5
H14A C14 H14B 109.5
C13 C14 H14C 109.5
H14A C14 H14C 109.5
H14B C14 H14C 109.5
C13 C15 H15A 109.5
C13 C15 H15B 109.5
H15A C15 H15B 109.5
C13 C15 H15C 109.5
H15A C15 H15C 109.5
H15B C15 H15C 109.5
N5 C16 C21 123.71(19)
N5 C16 C17 121.7(2)
C21 C16 C17 114.6(2)
C18 C17 C16 122.8(2)
C18 C17 H17A 118.6
C16 C17 H17A 118.6
C17 C18 C19 121.9(2)
C17 C18 H18A 119.0
C19 C18 H18A 119.0
C20 C19 C18 118.1(2)
C20 C19 H19A 121.0
C18 C19 H19A 121.0
C19 C20 C21 122.4(2)
C19 C20 H20A 118.8
C21 C20 H20A 118.8
C20 C21 C16 120.13(19)
C20 C21 C26 117.3(2)
C16 C21 C26 122.56(19)
N5 C22 C23 112.2(2)
N5 C22 H22A 109.2
C23 C22 H22A 109.2
N5 C22 H22B 109.2
C23 C22 H22B 109.2
H22A C22 H22B 107.9
N6 C23 C22 112.7(2)
N6 C23 H23A 109.0
C22 C23 H23A 109.0
N6 C23 H23B 109.0
C22 C23 H23B 109.0
H23A C23 H23B 107.8
N6 C24 H24A 109.5
N6 C24 H24B 109.5
H24A C24 H24B 109.5
N6 C24 H24C 109.5
H24A C24 H24C 109.5
H24B C24 H24C 109.5
N6 C25 H25A 109.5
N6 C25 H25B 109.5
H25A C25 H25B 109.5
N6 C25 H25C 109.5
H25A C25 H25C 109.5
H25B C25 H25C 109.5
N4 C26 O2 114.68(19)
N4 C26 C21 129.5(2)
O2 C26 C21 115.79(19)
O2 C27 C28 105.6(2)
O2 C27 H27A 110.6
C28 C27 H27A 110.6
O2 C27 H27B 110.6
C28 C27 H27B 110.6
H27A C27 H27B 108.8
N4 C28 C29 110.8(2)
N4 C28 C27 102.29(19)
C29 C28 C27 113.8(3)
N4 C28 C30 108.9(2)
C29 C28 C30 110.5(3)
C27 C28 C30 110.3(3)
C28 C29 H29A 109.5
C28 C29 H29B 109.5
H29A C29 H29B 109.5
C28 C29 H29C 109.5
H29A C29 H29C 109.5
H29B C29 H29C 109.5
C28 C30 H30A 109.5
C28 C30 H30B 109.5
H30A C30 H30B 109.5
C28 C30 H30C 109.5
H30A C30 H30C 109.5
H30B C30 H30C 109.5

loop_
_geom_bond_atom_site_label_1
_geom_bond_atom_site_label_2
_geom_bond_distance
Zn N2 1.9459(18)
Zn N5 1.9491(18)
Zn N1 2.0069(18)
Zn N4 2.0110(19)
O1 C11 1.356(3)
O1 C12 1.449(4)
O2 C26 1.362(3)
O2 C27 1.445(3)
N1 C11 1.283(3)
N1 C13 1.491(3)
N2 C1 1.355(3)
N2 C7 1.465(3)
N3 C10 1.420(4)
N3 C9 1.437(4)
N3 C8 1.441(3)
N4 C26 1.285(3)
N4 C28 1.483(3)
N5 C16 1.347(3)
N5 C22 1.464(3)
N6 C24 1.434(4)
N6 C23 1.452(3)
N6 C25 1.470(4)
C1 C6 1.433(3)
C1 C2 1.435(3)
C2 C3 1.354(4)
C2 H2A 0.9300
C3 C4 1.374(4)
C3 H3A 0.9300
C4 C5 1.363(4)
C4 H4A 0.9300
C5 C6 1.419(3)
C5 H5A 0.9300
C6 C11 1.442(3)
C7 C8 1.524(4)
C7 H7A 0.9700
C7 H7B 0.9700
C8 H8A 0.9700
C8 H8B 0.9700
C9 H9A 0.9600
C9 H9B 0.9600
C9 H9C 0.9600
C10 H10A 0.9600
C10 H10B 0.9600
C10 H10C 0.9600
C12 C13 1.519(4)
C12 H12A 0.9700
C12 H12B 0.9700
C13 C14 1.500(4)
C13 C15 1.526(4)
C14 H14A 0.9600
C14 H14B 0.9600
C14 H14C 0.9600
C15 H15A 0.9600
C15 H15B 0.9600
C15 H15C 0.9600
C16 C21 1.437(3)
C16 C17 1.443(3)
C17 C18 1.347(3)
C17 H17A 0.9300
C18 C19 1.382(4)
C18 H18A 0.9300
C19 C20 1.375(3)
C19 H19A 0.9300
C20 C21 1.401(3)
C20 H20A 0.9300
C21 C26 1.449(3)
C22 C23 1.522(3)
C22 H22A 0.9700
C22 H22B 0.9700
C23 H23A 0.9700
C23 H23B 0.9700
C24 H24A 0.9600
C24 H24B 0.9600
C24 H24C 0.9600
C25 H25A 0.9600
C25 H25B 0.9600
C25 H25C 0.9600
C27 C28 1.504(4)
C27 H27A 0.9700
C27 H27B 0.9700
C28 C29 1.492(4)
C28 C30 1.509(4)
C29 H29A 0.9600
C29 H29B 0.9600
C29 H29C 0.9600
C30 H30A 0.9600
C30 H30B 0.9600
C30 H30C 0.9600
